data_4109294
loop_
_publ_author_name
'Nathan D. Shapiro'
'F. Dean Toste'

_publ_section_title
;
 Rearrangement of Alkynyl Sulfoxides Catalyzed by Gold(I) Complexes
;
_journal_name_full 'Journal of the American Chemical Society'
_journal_page_first 4160
_journal_page_last 4161
_journal_paper_doi 10.1021/ja070789e
_journal_volume 129
_journal_year 2007
_chemical_formula_sum 'C13 H16 O4 S'
_chemical_formula_weight 268.33
_space_group_IT_number 2
_symmetry_cell_setting triclinic
_symmetry_Int_Tables_number 2
_symmetry_space_group_name_Hall '-P 1'
_symmetry_space_group_name_H-M 'P -1'
_audit_creation_date 'Mon Oct  9 13:04:24 2006'
_audit_creation_method 'by teXsan'
_cell_angle_alpha 68.662(3)
_cell_angle_beta 71.425(3)
_cell_angle_gamma 64.519(3)
_cell_formula_units_Z 4
_cell_length_a 10.106(2)
_cell_length_b 10.866(2)
_cell_length_c 13.975(3)
_cell_measurement_reflns_used 2431
_cell_measurement_temperature 163.2
_cell_measurement_theta_max 25.5
_cell_measurement_theta_min 2.5
_cell_volume 1266.2(4)
_computing_cell_refinement 'Bruker-AXS SAINT v6.40'
_computing_data_collection 'Bruker-AXS SMART v5.631'
_computing_data_reduction 'Bruker-AXS SAINT v6.40'
_computing_publication_material teXsan
_computing_structure_refinement teXsan
_computing_structure_solution SIR97
_diffrn_measured_fraction_theta_full 0.9766
_diffrn_measured_fraction_theta_max 0.9766
_diffrn_measurement_device_type 'Bruker APEX'
_diffrn_measurement_method \w-scans
_diffrn_radiation_type 'Mo K\a'
_diffrn_radiation_wavelength 0.7107
_diffrn_reflns_av_R_equivalents 0.024
_diffrn_reflns_limit_h_max 12
_diffrn_reflns_limit_h_min 0
_diffrn_reflns_limit_k_max 13
_diffrn_reflns_limit_k_min -11
_diffrn_reflns_limit_l_max 17
_diffrn_reflns_limit_l_min -16
_diffrn_reflns_number 11616
_diffrn_reflns_theta_full 26.40
_diffrn_reflns_theta_max 26.40
_diffrn_standards_decay_% 0
_diffrn_standards_interval_count 0
_diffrn_standards_interval_time 0
_diffrn_standards_number 0
_exptl_absorpt_coefficient_mu 0.259
_exptl_absorpt_correction_T_max 0.977
_exptl_absorpt_correction_T_min 0.860
_exptl_absorpt_correction_type empirical
_exptl_absorpt_process_details 'Blessing, 1995'
_exptl_crystal_colour colorless
_exptl_crystal_density_diffrn 1.407
_exptl_crystal_description rodlike
_exptl_crystal_F_000 568.00
_exptl_crystal_size_max 0.290
_exptl_crystal_size_mid 0.170
_exptl_crystal_size_min 0.090
_refine_diff_density_max 0.46
_refine_diff_density_min -0.33
_refine_ls_extinction_method none
_refine_ls_goodness_of_fit_ref 1.653
_refine_ls_hydrogen_treatment constr
_refine_ls_number_parameters 325
_refine_ls_number_reflns 3634
_refine_ls_R_factor_all 0.0612
_refine_ls_R_factor_gt 0.0389
_refine_ls_shift/su_max 0.0030
_refine_ls_structure_factor_coef F
_refine_ls_weighting_details 'w = 1/[\s^2^(Fo) + 0.00022|Fo|^2^]'
_refine_ls_weighting_scheme calc
_refine_ls_wR_factor_all 0.0539
_refine_ls_wR_factor_ref 0.0494
_reflns_number_gt 3634
_reflns_number_total 5050
_reflns_threshold_expression F^2^>3.0\s(F^2^)
_cod_data_source_file ja070789esi20070203_112935.cif
_cod_data_source_block shap2_for_Britt_Corkey
_cod_original_cell_volume 1266.2(5)
_cod_original_sg_symbol_H-M 'P -1 '
_cod_original_formula_sum 'C13 H16 O4 S '
_cod_database_code 4109294

loop_
_symmetry_equiv_pos_as_xyz
x,y,z
-x,-y,-z

loop_
_atom_site_label
_atom_site_type_symbol
_atom_site_fract_x
_atom_site_fract_y
_atom_site_fract_z
_atom_site_U_iso_or_equiv
_atom_site_adp_type
_atom_site_occupancy
_atom_site_calc_flag
S1 S 0.34611(7) 0.00860(6) 0.87576(4) 0.0252(2) Uani 1.00 d
S2 S -0.14745(7) 0.33392(6) 0.55367(4) 0.0253(2) Uani 1.00 d
O1 O 0.2081(2) -0.0181(2) 0.9222(1) 0.0351(5) Uani 1.00 d
O2 O 0.4836(2) -0.1110(2) 0.8873(1) 0.0354(5) Uani 1.00 d
O3 O 0.1979(2) 0.4313(2) 0.7776(1) 0.0330(5) Uani 1.00 d
O4 O 0.4098(2) 0.2402(2) 0.4192(1) 0.0290(5) Uani 1.00 d
O5 O -0.0150(2) 0.3115(2) 0.4724(1) 0.0343(5) Uani 1.00 d
O6 O -0.2889(2) 0.3829(2) 0.5231(1) 0.0327(5) Uani 1.00 d
O7 O -0.3257(2) 0.3693(2) 0.8424(1) 0.0357(5) Uani 1.00 d
O8 O -0.0796(2) -0.2055(2) 0.8789(1) 0.0330(5) Uani 1.00 d
C1 C 0.3477(3) 0.1378(2) 0.9224(2) 0.0253(6) Uani 1.00 d
C2 C 0.4746(3) 0.1910(3) 0.8549(2) 0.0261(7) Uani 1.00 d
C3 C 0.4505(2) 0.2725(2) 0.7423(2) 0.0215(6) Uani 1.00 d
C4 C 0.4114(2) 0.1980(2) 0.6881(2) 0.0199(6) Uani 1.00 d
C5 C 0.3495(2) 0.0920(2) 0.7407(2) 0.0210(6) Uani 1.00 d
C6 C 0.3006(2) 0.0394(2) 0.6871(2) 0.0238(6) Uani 1.00 d
C7 C 0.3146(3) 0.0886(2) 0.5789(2) 0.0251(7) Uani 1.00 d
C8 C 0.3826(2) 0.1887(2) 0.5254(2) 0.0232(6) Uani 1.00 d
C9 C 0.4279(3) 0.2433(2) 0.5796(2) 0.0232(6) Uani 1.00 d
C10 C 0.3283(3) 0.4190(2) 0.7430(2) 0.0221(6) Uani 1.00 d
C11 C 0.3811(3) 0.5414(2) 0.7006(2) 0.0262(7) Uani 1.00 d
C12 C 0.2591(3) 0.6852(3) 0.6977(2) 0.0358(7) Uani 1.00 d
C13 C 0.3503(3) 0.2011(3) 0.3590(2) 0.0349(7) Uani 1.00 d
C14 C -0.1510(3) 0.4511(2) 0.6152(2) 0.0260(6) Uani 1.00 d
C15 C -0.0312(3) 0.3800(2) 0.6821(2) 0.0266(7) Uani 1.00 d
C16 C -0.0647(3) 0.2616(2) 0.7769(2) 0.0232(6) Uani 1.00 d
C17 C -0.0897(2) 0.1528(2) 0.7480(2) 0.0216(6) Uani 1.00 d
C18 C -0.1285(2) 0.1755(2) 0.6540(2) 0.0236(6) Uani 1.00 d
C19 C -0.1483(3) 0.0690(3) 0.6336(2) 0.0314(7) Uani 1.00 d
C20 C -0.1322(3) -0.0605(3) 0.7059(2) 0.0322(7) Uani 1.00 d
C21 C -0.0974(3) -0.0826(2) 0.8007(2) 0.0267(7) Uani 1.00 d
C22 C -0.0757(3) 0.0221(2) 0.8210(2) 0.0247(6) Uani 1.00 d
C23 C -0.1985(3) 0.3283(2) 0.8556(2) 0.0249(6) Uani 1.00 d
C24 C -0.1628(3) 0.3444(3) 0.9449(2) 0.0324(7) Uani 1.00 d
C25 C -0.2949(4) 0.4290(4) 1.0117(2) 0.0512(10) Uani 1.00 d
C26 C -0.1178(3) -0.3117(3) 0.8684(2) 0.0417(8) Uani 1.00 d
H1 H 0.2550 0.2146 0.9195 0.0304 Uiso 1.00 calc
H2 H 0.3621 0.0979 0.9928 0.0304 Uiso 1.00 calc
H3 H 0.4815 0.2519 0.8861 0.0314 Uiso 1.00 calc
H4 H 0.5654 0.1121 0.8525 0.0314 Uiso 1.00 calc
H5 H 0.5408 0.2868 0.7024 0.0257 Uiso 1.00 calc
H6 H 0.2571 -0.0309 0.7247 0.0286 Uiso 1.00 calc
H7 H 0.2786 0.0547 0.5423 0.0301 Uiso 1.00 calc
H8 H 0.4714 0.3135 0.5418 0.0279 Uiso 1.00 calc
H9 H 0.4458 0.5280 0.7430 0.0315 Uiso 1.00 calc
H10 H 0.4351 0.5414 0.6311 0.0315 Uiso 1.00 calc
H11 H 0.3026 0.7560 0.6707 0.0430 Uiso 1.00 calc
H12 H 0.1945 0.7021 0.6539 0.0430 Uiso 1.00 calc
H13 H 0.2035 0.6877 0.7665 0.0430 Uiso 1.00 calc
H14 H 0.2447 0.2306 0.3801 0.0418 Uiso 1.00 calc
H15 H 0.3755 0.2453 0.2868 0.0418 Uiso 1.00 calc
H16 H 0.3913 0.1013 0.3700 0.0418 Uiso 1.00 calc
H17 H -0.1338 0.5310 0.5632 0.0312 Uiso 1.00 calc
H18 H -0.2463 0.4809 0.6586 0.0312 Uiso 1.00 calc
H19 H 0.0626 0.3406 0.6404 0.0319 Uiso 1.00 calc
H20 H -0.0272 0.4490 0.7066 0.0319 Uiso 1.00 calc
H21 H 0.0195 0.2138 0.8100 0.0279 Uiso 1.00 calc
H22 H -0.1733 0.0858 0.5688 0.0376 Uiso 1.00 calc
H23 H -0.1448 -0.1332 0.6912 0.0387 Uiso 1.00 calc
H24 H -0.0508 0.0046 0.8859 0.0296 Uiso 1.00 calc
H25 H -0.1205 0.2527 0.9883 0.0389 Uiso 1.00 calc
H26 H -0.0916 0.3900 0.9175 0.0389 Uiso 1.00 calc
H27 H -0.2625 0.4356 1.0659 0.0614 Uiso 1.00 calc
H28 H -0.3391 0.5212 0.9696 0.0614 Uiso 1.00 calc
H29 H -0.3662 0.3835 1.0417 0.0614 Uiso 1.00 calc
H30 H -0.2202 -0.2746 0.8637 0.0501 Uiso 1.00 calc
H31 H -0.0578 -0.3401 0.8068 0.0501 Uiso 1.00 calc
H32 H -0.1008 -0.3911 0.9277 0.0501 Uiso 1.00 calc

loop_
_atom_site_aniso_label
_atom_site_aniso_U_11
_atom_site_aniso_U_22
_atom_site_aniso_U_33
_atom_site_aniso_U_12
_atom_site_aniso_U_13
_atom_site_aniso_U_23
S1 0.0242(4) 0.0250(3) 0.0248(3) -0.0105(3) -0.0057(2) -0.0021(2)
S2 0.0204(3) 0.0274(3) 0.0266(3) -0.0086(3) -0.0055(2) -0.0044(2)
O1 0.034(1) 0.045(1) 0.0291(9) -0.0250(9) -0.0043(7) -0.0011(8)
O2 0.036(1) 0.0244(9) 0.0384(10) -0.0042(8) -0.0151(8) -0.0013(8)
O3 0.0193(10) 0.0301(10) 0.049(1) -0.0078(8) -0.0034(8) -0.0132(8)
O4 0.031(1) 0.0337(10) 0.0230(8) -0.0098(8) -0.0066(7) -0.0086(7)
O5 0.028(1) 0.040(1) 0.0308(9) -0.0123(9) 0.0011(7) -0.0094(8)
O6 0.0252(10) 0.039(1) 0.0339(9) -0.0110(8) -0.0132(7) -0.0032(8)
O7 0.024(1) 0.045(1) 0.042(1) -0.0103(9) -0.0061(8) -0.0190(9)
O8 0.035(1) 0.0227(9) 0.0400(10) -0.0127(8) -0.0056(8) -0.0051(8)
C1 0.025(1) 0.029(1) 0.022(1) -0.008(1) -0.0073(10) -0.0059(10)
C2 0.024(1) 0.029(1) 0.030(1) -0.010(1) -0.0089(10) -0.009(1)
C3 0.017(1) 0.025(1) 0.025(1) -0.010(1) -0.0029(9) -0.0064(9)
C4 0.013(1) 0.019(1) 0.025(1) -0.0027(10) -0.0033(9) -0.0071(9)
C5 0.017(1) 0.020(1) 0.024(1) -0.0035(10) -0.0039(9) -0.0064(9)
C6 0.018(1) 0.021(1) 0.032(1) -0.006(1) -0.0026(10) -0.0097(10)
C7 0.021(1) 0.027(1) 0.033(1) -0.005(1) -0.0082(10) -0.016(1)
C8 0.018(1) 0.024(1) 0.023(1) -0.002(1) -0.0044(9) -0.0085(10)
C9 0.020(1) 0.020(1) 0.029(1) -0.007(1) -0.0038(10) -0.0060(10)
C10 0.022(1) 0.026(1) 0.022(1) -0.008(1) -0.0055(9) -0.0090(10)
C11 0.026(1) 0.027(1) 0.028(1) -0.011(1) -0.005(1) -0.008(1)
C12 0.036(2) 0.026(1) 0.041(1) -0.011(1) -0.004(1) -0.009(1)
C13 0.029(1) 0.045(2) 0.031(1) -0.003(1) -0.010(1) -0.019(1)
C14 0.022(1) 0.022(1) 0.031(1) -0.008(1) -0.0028(10) -0.0053(10)
C15 0.022(1) 0.027(1) 0.035(1) -0.011(1) -0.005(1) -0.010(1)
C16 0.018(1) 0.021(1) 0.033(1) -0.005(1) -0.0097(10) -0.0081(10)
C17 0.014(1) 0.024(1) 0.028(1) -0.006(1) -0.0026(9) -0.0100(10)
C18 0.021(1) 0.023(1) 0.027(1) -0.008(1) -0.0047(10) -0.0056(10)
C19 0.034(2) 0.035(1) 0.032(1) -0.013(1) -0.012(1) -0.011(1)
C20 0.034(2) 0.026(1) 0.044(1) -0.012(1) -0.009(1) -0.014(1)
C21 0.019(1) 0.023(1) 0.036(1) -0.006(1) -0.003(1) -0.008(1)
C22 0.018(1) 0.025(1) 0.030(1) -0.006(1) -0.0054(10) -0.0078(10)
C23 0.026(1) 0.021(1) 0.028(1) -0.011(1) -0.006(1) -0.0034(10)
C24 0.037(2) 0.034(1) 0.031(1) -0.017(1) -0.009(1) -0.007(1)
C25 0.059(2) 0.071(2) 0.037(2) -0.030(2) 0.001(1) -0.029(2)
C26 0.041(2) 0.023(1) 0.060(2) -0.016(1) -0.005(1) -0.009(1)

loop_
_atom_type_symbol
_atom_type_description
_atom_type_scat_dispersion_real
_atom_type_scat_dispersion_imag
_atom_type_scat_source
S S 0.125 0.123
;International Tables for Crystallography
(1992, Vol. C, Tables 4.2.6.8 and 6.1.1.1)
;
O O 0.011 0.006
;International Tables for Crystallography
(1992, Vol. C, Tables 4.2.6.8 and 6.1.1.1)
;
C C 0.003 0.002
;International Tables for Crystallography
(1992, Vol. C, Tables 4.2.6.8 and 6.1.1.1)
;
H H 0.000 0.000
;International Tables for Crystallography
(1992, Vol. C, Table 6.1.1.2)
;

loop_
_geom_angle_atom_site_label_1
_geom_angle_atom_site_label_2
_geom_angle_atom_site_label_3
_geom_angle
_geom_angle_publ_flag
O1 S1 O2 117.3(1) ?
O1 S1 C1 110.2(1) ?
O1 S1 C5 108.8(1) ?
O2 S1 C1 108.5(1) ?
O2 S1 C5 108.3(1) ?
C1 S1 C5 102.7(1) ?
O5 S2 O6 117.0(1) ?
O5 S2 C14 108.8(1) ?
O5 S2 C18 108.6(1) ?
O6 S2 C14 109.5(1) ?
O6 S2 C18 108.7(1) ?
C14 S2 C18 103.3(1) ?
C8 O4 C13 118.1(2) ?
C21 O8 C26 117.9(2) ?
S1 C1 C2 109.9(2) ?
C1 C2 C3 112.7(2) ?
C2 C3 C4 114.9(2) ?
C2 C3 C10 109.0(2) ?
C4 C3 C10 109.9(2) ?
C3 C4 C5 124.2(2) ?
C3 C4 C9 118.5(2) ?
C5 C4 C9 117.2(2) ?
S1 C5 C4 121.5(2) ?
S1 C5 C6 117.0(2) ?
C4 C5 C6 121.3(2) ?
C5 C6 C7 120.6(2) ?
C6 C7 C8 118.6(2) ?
O4 C8 C7 124.3(2) ?
O4 C8 C9 115.2(2) ?
C7 C8 C9 120.4(2) ?
C4 C9 C8 121.8(2) ?
O3 C10 C3 120.8(2) ?
O3 C10 C11 123.3(2) ?
C3 C10 C11 115.9(2) ?
C10 C11 C12 115.3(2) ?
S2 C14 C15 111.1(2) ?
C14 C15 C16 111.6(2) ?
C15 C16 C17 113.8(2) ?
C15 C16 C23 109.0(2) ?
C17 C16 C23 111.3(2) ?
C16 C17 C18 124.4(2) ?
C16 C17 C22 117.8(2) ?
C18 C17 C22 117.7(2) ?
S2 C18 C17 123.0(2) ?
S2 C18 C19 116.4(2) ?
C17 C18 C19 120.6(2) ?
C18 C19 C20 121.0(2) ?
C19 C20 C21 118.7(2) ?
O8 C21 C20 124.3(2) ?
O8 C21 C22 115.2(2) ?
C20 C21 C22 120.5(2) ?
C17 C22 C21 121.3(2) ?
O7 C23 C16 120.8(2) ?
O7 C23 C24 122.9(2) ?
C16 C23 C24 116.3(2) ?
C23 C24 C25 114.8(2) ?
S1 C1 H1 109.377 no
S1 C1 H2 109.376 no
C2 C1 H1 109.376 no
C2 C1 H2 109.375 no
H1 C1 H2 109.459 no
C1 C2 H3 108.661 no
C1 C2 H4 108.662 no
C3 C2 H3 108.656 no
C3 C2 H4 108.659 no
H3 C2 H4 109.459 no
C2 C3 H5 107.612 no
C4 C3 H5 107.609 no
C10 C3 H5 107.610 no
C5 C6 H6 119.699 no
C7 C6 H6 119.700 no
C6 C7 H7 120.707 no
C8 C7 H7 120.704 no
C4 C9 H8 119.104 no
C8 C9 H8 119.100 no
C10 C11 H9 108.008 no
C10 C11 H10 108.008 no
C12 C11 H9 108.002 no
C12 C11 H10 108.003 no
H9 C11 H10 109.459 no
C11 C12 H11 109.473 no
C11 C12 H12 109.469 no
C11 C12 H13 109.471 no
H11 C12 H12 109.471 no
H11 C12 H13 109.473 no
H12 C12 H13 109.471 no
O4 C13 H14 109.472 no
O4 C13 H15 109.475 no
O4 C13 H16 109.473 no
H14 C13 H15 109.469 no
H14 C13 H16 109.468 no
H15 C13 H16 109.470 no
S2 C14 H17 109.074 no
S2 C14 H18 109.076 no
C15 C14 H17 109.077 no
C15 C14 H18 109.079 no
H17 C14 H18 109.461 no
C14 C15 H19 108.948 no
C14 C15 H20 108.944 no
C16 C15 H19 108.947 no
C16 C15 H20 108.944 no
H19 C15 H20 109.459 no
C15 C16 H21 107.491 no
C17 C16 H21 107.489 no
C23 C16 H21 107.491 no
C18 C19 H22 119.500 no
C20 C19 H22 119.506 no
C19 C20 H23 120.633 no
C21 C20 H23 120.631 no
C17 C22 H24 119.328 no
C21 C22 H24 119.327 no
C23 C24 H25 108.134 no
C23 C24 H26 108.132 no
C25 C24 H25 108.131 no
C25 C24 H26 108.132 no
H25 C24 H26 109.457 no
C24 C25 H27 109.476 no
C24 C25 H28 109.473 no
C24 C25 H29 109.474 no
H27 C25 H28 109.468 no
H27 C25 H29 109.468 no
H28 C25 H29 109.467 no
O8 C26 H30 109.467 no
O8 C26 H31 109.469 no
O8 C26 H32 109.467 no
H30 C26 H31 109.476 no
H30 C26 H32 109.473 no
H31 C26 H32 109.476 no

loop_
_geom_bond_atom_site_label_1
_geom_bond_atom_site_label_2
_geom_bond_distance
_geom_bond_publ_flag
S1 O1 1.444(2) yes
S1 O2 1.443(2) yes
S1 C1 1.757(2) yes
S1 C5 1.768(2) yes
S2 O5 1.447(2) yes
S2 O6 1.442(2) yes
S2 C14 1.760(2) yes
S2 C18 1.760(2) yes
O3 C10 1.216(3) yes
O4 C8 1.364(3) yes
O4 C13 1.433(3) yes
O7 C23 1.218(3) yes
O8 C21 1.365(3) yes
O8 C26 1.430(3) yes
C1 C2 1.530(3) yes
C2 C3 1.537(3) yes
C3 C4 1.516(3) yes
C3 C10 1.539(3) yes
C4 C5 1.404(3) yes
C4 C9 1.391(3) yes
C5 C6 1.386(3) yes
C6 C7 1.390(3) yes
C7 C8 1.392(3) yes
C8 C9 1.384(3) yes
C10 C11 1.497(3) yes
C11 C12 1.514(4) yes
C14 C15 1.526(3) yes
C15 C16 1.540(3) yes
C16 C17 1.515(3) yes
C16 C23 1.534(3) yes
C17 C18 1.397(3) yes
C17 C22 1.394(3) yes
C18 C19 1.392(3) yes
C19 C20 1.379(3) yes
C20 C21 1.389(3) yes
C21 C22 1.383(3) yes
C23 C24 1.490(3) yes
C24 C25 1.507(4) yes
C1 H1 0.950 no
C1 H2 0.950 no
C2 H3 0.950 no
C2 H4 0.950 no
C3 H5 0.950 no
C6 H6 0.950 no
C7 H7 0.950 no
C9 H8 0.950 no
C11 H9 0.950 no
C11 H10 0.950 no
C12 H11 0.950 no
C12 H12 0.950 no
C12 H13 0.950 no
C13 H14 0.950 no
C13 H15 0.950 no
C13 H16 0.950 no
C14 H17 0.950 no
C14 H18 0.950 no
C15 H19 0.950 no
C15 H20 0.950 no
C16 H21 0.950 no
C19 H22 0.950 no
C20 H23 0.950 no
C22 H24 0.950 no
C24 H25 0.950 no
C24 H26 0.950 no
C25 H27 0.950 no
C25 H28 0.950 no
C25 H29 0.950 no
C26 H30 0.950 no
C26 H31 0.950 no
C26 H32 0.950 no

loop_
_geom_contact_atom_site_label_1
_geom_contact_atom_site_label_2
_geom_contact_distance
_geom_contact_site_symmetry_2
O1 C22 3.388(3) .
O1 C22 3.399(3) 2_557
O1 C24 3.506(3) 2_557
O1 C16 3.582(3) .
O2 C1 3.459(3) 2_657
O2 C2 3.506(3) 2_657
O3 C15 3.326(3) .
O3 C26 3.453(3) 1_565
O4 C14 3.225(3) 2_566
O4 C7 3.455(3) 2_656
O4 C11 3.474(3) 2_666
O4 C12 3.522(3) 2_666
O4 C6 3.587(3) 2_656
O5 C14 3.329(3) 2_566
O5 C13 3.380(3) .
O5 C15 3.399(3) 2_566
O5 C7 3.574(3) .
O6 C11 3.262(3) 2_566
O6 C12 3.321(3) 2_566
O6 C9 3.541(3) 1_455
O6 C9 3.559(3) 2_566
O6 C3 3.559(3) 1_455
O7 C2 3.279(3) 1_455
O7 C11 3.532(3) 1_455
O8 C1 3.252(3) 2_557
O8 C24 3.507(3) 2_557
O8 C12 3.565(3) 1_545
C6 C13 3.396(3) 2_656
C6 C17 3.499(3) .
C6 C16 3.552(3) .
C7 C13 3.583(4) 2_656
C12 C21 3.596(4) 1_565
C13 C14 3.529(4) 2_566

loop_
_geom_torsion_atom_site_label_1
_geom_torsion_atom_site_label_2
_geom_torsion_atom_site_label_3
_geom_torsion_atom_site_label_4
_geom_torsion
_geom_torsion_site_symmetry_1
_geom_torsion_site_symmetry_2
_geom_torsion_site_symmetry_3
_geom_torsion_site_symmetry_4
_geom_torsion_publ_flag
S1 C1 C2 C3 66.5(2) 1_555 1_555 1_555 1_555 yes
S1 C5 C4 C3 -13.3(3) 1_555 1_555 1_555 1_555 yes
S1 C5 C4 C9 171.3(2) 1_555 1_555 1_555 1_555 yes
S1 C5 C6 C7 -173.0(2) 1_555 1_555 1_555 1_555 yes
S2 C14 C15 C16 -67.3(2) 1_555 1_555 1_555 1_555 yes
S2 C18 C17 C16 2.2(3) 1_555 1_555 1_555 1_555 yes
S2 C18 C17 C22 -179.0(2) 1_555 1_555 1_555 1_555 yes
S2 C18 C19 C20 178.4(2) 1_555 1_555 1_555 1_555 yes
O1 S1 C1 C2 -166.6(1) 1_555 1_555 1_555 1_555 yes
O1 S1 C5 C4 143.0(2) 1_555 1_555 1_555 1_555 yes
O1 S1 C5 C6 -42.6(2) 1_555 1_555 1_555 1_555 yes
O2 S1 C1 C2 63.7(2) 1_555 1_555 1_555 1_555 yes
O2 S1 C5 C4 -88.4(2) 1_555 1_555 1_555 1_555 yes
O2 S1 C5 C6 86.0(2) 1_555 1_555 1_555 1_555 yes
O3 C10 C3 C2 -72.9(3) 1_555 1_555 1_555 1_555 yes
O3 C10 C3 C4 53.8(3) 1_555 1_555 1_555 1_555 yes
O3 C10 C11 C12 -3.4(3) 1_555 1_555 1_555 1_555 yes
O4 C8 C7 C6 176.6(2) 1_555 1_555 1_555 1_555 yes
O4 C8 C9 C4 -178.2(2) 1_555 1_555 1_555 1_555 yes
O5 S2 C14 C15 -71.2(2) 1_555 1_555 1_555 1_555 yes
O5 S2 C18 C17 102.1(2) 1_555 1_555 1_555 1_555 yes
O5 S2 C18 C19 -75.4(2) 1_555 1_555 1_555 1_555 yes
O6 S2 C14 C15 159.7(1) 1_555 1_555 1_555 1_555 yes
O6 S2 C18 C17 -129.6(2) 1_555 1_555 1_555 1_555 yes
O6 S2 C18 C19 53.0(2) 1_555 1_555 1_555 1_555 yes
O7 C23 C16 C15 79.8(3) 1_555 1_555 1_555 1_555 yes
O7 C23 C16 C17 -46.6(3) 1_555 1_555 1_555 1_555 yes
O7 C23 C24 C25 -6.1(3) 1_555 1_555 1_555 1_555 yes
O8 C21 C20 C19 179.5(2) 1_555 1_555 1_555 1_555 yes
O8 C21 C22 C17 179.8(2) 1_555 1_555 1_555 1_555 yes
C1 S1 C5 C4 26.2(2) 1_555 1_555 1_555 1_555 yes
C1 S1 C5 C6 -159.4(2) 1_555 1_555 1_555 1_555 yes
C1 C2 C3 C4 -49.7(3) 1_555 1_555 1_555 1_555 yes
C1 C2 C3 C10 74.0(2) 1_555 1_555 1_555 1_555 yes
C2 C1 S1 C5 -50.8(2) 1_555 1_555 1_555 1_555 yes
C2 C3 C4 C5 22.1(3) 1_555 1_555 1_555 1_555 yes
C2 C3 C4 C9 -162.6(2) 1_555 1_555 1_555 1_555 yes
C2 C3 C10 C11 106.1(2) 1_555 1_555 1_555 1_555 yes
C3 C4 C5 C6 172.5(2) 1_555 1_555 1_555 1_555 yes
C3 C4 C9 C8 -174.4(2) 1_555 1_555 1_555 1_555 yes
C3 C10 C11 C12 177.6(2) 1_555 1_555 1_555 1_555 yes
C4 C3 C10 C11 -127.2(2) 1_555 1_555 1_555 1_555 yes
C4 C5 C6 C7 1.3(3) 1_555 1_555 1_555 1_555 yes
C4 C9 C8 C7 1.8(4) 1_555 1_555 1_555 1_555 yes
C5 C4 C3 C10 -101.2(2) 1_555 1_555 1_555 1_555 yes
C5 C4 C9 C8 1.3(3) 1_555 1_555 1_555 1_555 yes
C5 C6 C7 C8 1.8(3) 1_555 1_555 1_555 1_555 yes
C6 C5 C4 C9 -2.9(3) 1_555 1_555 1_555 1_555 yes
C6 C7 C8 C9 -3.4(3) 1_555 1_555 1_555 1_555 yes
C7 C8 O4 C13 7.2(3) 1_555 1_555 1_555 1_555 yes
C9 C4 C3 C10 74.1(2) 1_555 1_555 1_555 1_555 yes
C9 C8 O4 C13 -172.8(2) 1_555 1_555 1_555 1_555 yes
C14 S2 C18 C17 -13.3(2) 1_555 1_555 1_555 1_555 yes
C14 S2 C18 C19 169.2(2) 1_555 1_555 1_555 1_555 yes
C14 C15 C16 C17 53.7(3) 1_555 1_555 1_555 1_555 yes
C14 C15 C16 C23 -71.2(2) 1_555 1_555 1_555 1_555 yes
C15 C14 S2 C18 44.0(2) 1_555 1_555 1_555 1_555 yes
C15 C16 C17 C18 -20.2(3) 1_555 1_555 1_555 1_555 yes
C15 C16 C17 C22 161.0(2) 1_555 1_555 1_555 1_555 yes
C15 C16 C23 C24 -97.9(2) 1_555 1_555 1_555 1_555 yes
C16 C17 C18 C19 179.5(2) 1_555 1_555 1_555 1_555 yes
C16 C17 C22 C21 179.7(2) 1_555 1_555 1_555 1_555 yes
C16 C23 C24 C25 171.5(2) 1_555 1_555 1_555 1_555 yes
C17 C16 C23 C24 135.8(2) 1_555 1_555 1_555 1_555 yes
C17 C18 C19 C20 0.9(4) 1_555 1_555 1_555 1_555 yes
C17 C22 C21 C20 0.8(4) 1_555 1_555 1_555 1_555 yes
C18 C17 C16 C23 103.4(2) 1_555 1_555 1_555 1_555 yes
C18 C17 C22 C21 0.9(3) 1_555 1_555 1_555 1_555 yes
C18 C19 C20 C21 0.7(4) 1_555 1_555 1_555 1_555 yes
C19 C18 C17 C22 -1.7(3) 1_555 1_555 1_555 1_555 yes
C19 C20 C21 C22 -1.6(4) 1_555 1_555 1_555 1_555 yes
C20 C21 O8 C26 -8.4(3) 1_555 1_555 1_555 1_555 yes
C22 C17 C16 C23 -75.4(2) 1_555 1_555 1_555 1_555 yes
C22 C21 O8 C26 172.6(2) 1_555 1_555 1_555 1_555 yes
